data_7013236
loop_
_publ_author_name
'Nogai, Stefan'
'Schriewer, Alexander'
'Schmidbaur, Hubert'

_publ_section_title
;
 Reactions of trichlorogermane HGeCl3 and dichlorogallane HGaCl2 with
 pyridine donors
;
_journal_issue 16
_journal_name_full 'Dalton Transactions'
_journal_page_first 3165
_journal_paper_doi 10.1039/b305792e
_journal_year 2003
_chemical_formula_sum 'C7 H10 Cl2 Ga N'
_chemical_formula_weight 248.78
_space_group_IT_number 14
_symmetry_cell_setting monoclinic
_symmetry_space_group_name_Hall '-P 2yn'
_symmetry_space_group_name_H-M 'P 1 21/n 1'
_atom_sites_solution_hydrogens difmap
_atom_sites_solution_primary direct
_atom_sites_solution_secondary difmap
_audit_creation_method SHELXL-97
_cell_angle_alpha 90.00
_cell_angle_beta 101.9204(12)
_cell_angle_gamma 90.00
_cell_formula_units_Z 4
_cell_length_a 8.1301(2)
_cell_length_b 9.1466(2)
_cell_length_c 13.7748(4)
_cell_measurement_reflns_used 28989
_cell_measurement_temperature 143(2)
_cell_volume 1002.24(4)
_computing_cell_refinement DENZO
_computing_data_collection XPRESS
_computing_data_reduction SCALEPACK
_computing_molecular_graphics SHELXTL-PLUS
_computing_publication_material 'SHELXS-97 (Sheldrick, 1990)'
_computing_structure_refinement 'SHELXL-97 (Sheldrick, 1997)'
_computing_structure_solution 'SHELXS-97 (Sheldrick, 1990)'
_diffrn_ambient_temperature 143(2)
_diffrn_measured_fraction_theta_full 0.996
_diffrn_measured_fraction_theta_max 0.996
_diffrn_measurement_device_type 'NONIUS DIP 2020'
_diffrn_measurement_method phi-rotation
_diffrn_radiation_monochromator graphite
_diffrn_radiation_source 'fine-focus sealed tube'
_diffrn_radiation_type MoK\a
_diffrn_radiation_wavelength 0.71073
_diffrn_reflns_av_R_equivalents 0.039
_diffrn_reflns_av_sigmaI/netI 0.0253
_diffrn_reflns_limit_h_max 9
_diffrn_reflns_limit_h_min -9
_diffrn_reflns_limit_k_max 11
_diffrn_reflns_limit_k_min -11
_diffrn_reflns_limit_l_max 16
_diffrn_reflns_limit_l_min -16
_diffrn_reflns_number 28989
_diffrn_reflns_theta_full 25.35
_diffrn_reflns_theta_max 25.35
_diffrn_reflns_theta_min 3.23
_exptl_absorpt_coefficient_mu 3.218
_exptl_absorpt_correction_T_max 0.836
_exptl_absorpt_correction_T_min 0.489
_exptl_absorpt_correction_type refdelf
_exptl_absorpt_process_details
;
(See: Walker, N. & Stuart, D. (1983) Acta Cryst. A39, 158-166)
;
_exptl_crystal_colour colourless
_exptl_crystal_density_diffrn 1.649
_exptl_crystal_density_method 'not measured'
_exptl_crystal_description plate
_exptl_crystal_F_000 496
_exptl_crystal_size_max 0.40
_exptl_crystal_size_mid 0.30
_exptl_crystal_size_min 0.10
_refine_diff_density_max 0.352
_refine_diff_density_min -0.418
_refine_diff_density_rms 0.065
_refine_ls_extinction_method none
_refine_ls_goodness_of_fit_ref 1.098
_refine_ls_hydrogen_treatment refall
_refine_ls_matrix_type full
_refine_ls_number_parameters 140
_refine_ls_number_reflns 1830
_refine_ls_number_restraints 0
_refine_ls_restrained_S_all 1.098
_refine_ls_R_factor_all 0.0248
_refine_ls_R_factor_gt 0.0242
_refine_ls_shift/su_max 0.002
_refine_ls_shift/su_mean 0.000
_refine_ls_structure_factor_coef Fsqd
_refine_ls_weighting_details 'calc w==1/[\s^2^(Fo^2^)+(0.0301P)^2^+0.5653P] where P==(Fo^2^+2Fc^2^)/3'
_refine_ls_weighting_scheme calc
_refine_ls_wR_factor_gt 0.0632
_refine_ls_wR_factor_ref 0.0637
_reflns_number_gt 1791
_reflns_number_total 1830
_reflns_threshold_expression >2sigma(I)
_cod_data_source_file b305792e.txt
_cod_data_source_block nog37
_cod_original_sg_symbol_H-M P2(1)/n
_cod_database_code 7013236

loop_
_symmetry_equiv_pos_as_xyz
'x, y, z'
'-x+1/2, y+1/2, -z+1/2'
'-x, -y, -z'
'x-1/2, -y-1/2, z-1/2'

loop_
_atom_site_label
_atom_site_type_symbol
_atom_site_fract_x
_atom_site_fract_y
_atom_site_fract_z
_atom_site_U_iso_or_equiv
_atom_site_adp_type
_atom_site_occupancy
_atom_site_symmetry_multiplicity
_atom_site_calc_flag
_atom_site_refinement_flags
_atom_site_disorder_assembly
_atom_site_disorder_group
Ga1 Ga 0.22973(3) 0.83450(2) 0.897079(16) 0.03221(11) Uani 1 1 d . . .
Cl1 Cl 0.29594(7) 0.91723(6) 1.04858(4) 0.04072(15) Uani 1 1 d . . .
N1 N 0.0321(2) 0.70508(19) 0.90129(12) 0.0287(4) Uani 1 1 d . . .
Cl2 Cl 0.11675(8) 1.01044(7) 0.79818(4) 0.04702(17) Uani 1 1 d . . .
C2 C 0.0025(3) 0.5912(2) 0.83754(15) 0.0295(4) Uani 1 1 d . . .
H2 H 0.078(3) 0.583(2) 0.7965(16) 0.028(6) Uiso 1 1 d . . .
C3 C -0.1281(2) 0.4943(2) 0.83681(15) 0.0300(4) Uani 1 1 d . . .
C4 C -0.2307(3) 0.5196(2) 0.90429(16) 0.0314(4) Uani 1 1 d . . .
H4 H -0.314(3) 0.459(3) 0.9054(18) 0.038(6) Uiso 1 1 d . . .
C5 C -0.2033(3) 0.6364(2) 0.97053(15) 0.0310(4) Uani 1 1 d . . .
C6 C -0.0684(3) 0.7273(2) 0.96598(15) 0.0295(4) Uani 1 1 d . . .
H6 H -0.041(3) 0.809(3) 1.0086(17) 0.028(6) Uiso 1 1 d . . .
C7 C -0.1554(3) 0.3664(3) 0.76725(19) 0.0392(5) Uani 1 1 d . . .
H7C H -0.261(5) 0.376(4) 0.720(3) 0.070(9) Uiso 1 1 d . . .
H7B H -0.152(5) 0.288(5) 0.797(3) 0.084(12) Uiso 1 1 d . . .
H7A H -0.082(5) 0.363(4) 0.731(3) 0.068(10) Uiso 1 1 d . . .
C8 C -0.3112(3) 0.6646(3) 1.0446(2) 0.0409(6) Uani 1 1 d . . .
H8C H -0.244(5) 0.695(5) 1.102(3) 0.096(15) Uiso 1 1 d . . .
H8B H -0.360(6) 0.581(5) 1.065(3) 0.117(15) Uiso 1 1 d . . .
H8A H -0.391(6) 0.723(5) 1.022(3) 0.099(14) Uiso 1 1 d . . .
H1 H 0.360(3) 0.746(3) 0.8558(17) 0.034(6) Uiso 1 1 d . . .

loop_
_atom_site_aniso_label
_atom_site_aniso_U_11
_atom_site_aniso_U_22
_atom_site_aniso_U_33
_atom_site_aniso_U_23
_atom_site_aniso_U_13
_atom_site_aniso_U_12
Ga1 0.03164(17) 0.03385(17) 0.03323(17) -0.00201(9) 0.01154(11) -0.00322(8)
Cl1 0.0406(3) 0.0465(3) 0.0348(3) -0.0060(2) 0.0074(2) -0.0060(2)
N1 0.0295(8) 0.0282(8) 0.0285(8) 0.0030(7) 0.0059(7) 0.0023(7)
Cl2 0.0554(4) 0.0427(3) 0.0419(3) 0.0115(2) 0.0077(3) -0.0080(3)
C2 0.0307(10) 0.0315(10) 0.0265(9) 0.0039(8) 0.0065(8) 0.0040(8)
C3 0.0305(10) 0.0290(10) 0.0289(10) 0.0044(8) 0.0025(8) 0.0027(8)
C4 0.0271(10) 0.0316(11) 0.0339(11) 0.0063(8) 0.0024(8) -0.0005(9)
C5 0.0267(10) 0.0333(10) 0.0325(11) 0.0054(9) 0.0054(8) 0.0057(8)
C6 0.0302(10) 0.0288(10) 0.0293(10) 0.0011(8) 0.0056(8) 0.0035(8)
C7 0.0444(14) 0.0359(12) 0.0377(12) -0.0024(10) 0.0096(11) -0.0050(10)
C8 0.0334(12) 0.0467(15) 0.0455(14) -0.0017(11) 0.0151(11) 0.0008(10)

loop_
_atom_type_symbol
_atom_type_description
_atom_type_scat_dispersion_real
_atom_type_scat_dispersion_imag
_atom_type_scat_source
C C 0.0033 0.0016 'International Tables Vol C Tables 4.2.6.8 and 6.1.1.4'
H H 0.0000 0.0000 'International Tables Vol C Tables 4.2.6.8 and 6.1.1.4'
N N 0.0061 0.0033 'International Tables Vol C Tables 4.2.6.8 and 6.1.1.4'
Cl Cl 0.1484 0.1585 'International Tables Vol C Tables 4.2.6.8 and 6.1.1.4'
Ga Ga 0.2307 1.6083 'International Tables Vol C Tables 4.2.6.8 and 6.1.1.4'

loop_
_geom_angle_atom_site_label_1
_geom_angle_atom_site_label_2
_geom_angle_atom_site_label_3
_geom_angle
_geom_angle_site_symmetry_1
_geom_angle_site_symmetry_3
_geom_angle_publ_flag
N1 Ga1 Cl1 102.59(5) . . ?
N1 Ga1 Cl2 102.51(5) . . ?
Cl1 Ga1 Cl2 109.28(3) . . ?
N1 Ga1 H1 108.6(9) . . ?
Cl1 Ga1 H1 119.0(9) . . ?
Cl2 Ga1 H1 113.0(9) . . ?
C6 N1 C2 119.76(18) . . ?
C6 N1 Ga1 122.05(14) . . ?
C2 N1 Ga1 118.18(14) . . ?
N1 C2 C3 122.19(19) . . ?
N1 C2 H2 114.3(14) . . ?
C3 C2 H2 123.5(14) . . ?
C2 C3 C4 117.04(19) . . ?
C2 C3 C7 121.2(2) . . ?
C4 C3 C7 121.8(2) . . ?
C3 C4 C5 121.9(2) . . ?
C3 C4 H4 118.6(16) . . ?
C5 C4 H4 119.5(16) . . ?
C6 C5 C4 116.80(19) . . ?
C6 C5 C8 120.4(2) . . ?
C4 C5 C8 122.8(2) . . ?
N1 C6 C5 122.30(19) . . ?
N1 C6 H6 115.5(14) . . ?
C5 C6 H6 122.2(14) . . ?
C3 C7 H7C 111(2) . . ?
C3 C7 H7B 112(3) . . ?
H7C C7 H7B 111(3) . . ?
C3 C7 H7A 112(2) . . ?
H7C C7 H7A 104(3) . . ?
H7B C7 H7A 107(3) . . ?
C5 C8 H8C 108(3) . . ?
C5 C8 H8B 114(3) . . ?
H8C C8 H8B 102(4) . . ?
C5 C8 H8A 112(3) . . ?
H8C C8 H8A 114(4) . . ?
H8B C8 H8A 107(4) . . ?

loop_
_geom_bond_atom_site_label_1
_geom_bond_atom_site_label_2
_geom_bond_distance
_geom_bond_site_symmetry_2
_geom_bond_publ_flag
Ga1 N1 2.0059(17) . ?
Ga1 Cl1 2.1803(6) . ?
Ga1 Cl2 2.1846(6) . ?
Ga1 H1 1.53(2) . ?
N1 C6 1.343(3) . ?
N1 C2 1.352(3) . ?
C2 C3 1.382(3) . ?
C2 H2 0.92(2) . ?
C3 C4 1.391(3) . ?
C3 C7 1.499(3) . ?
C4 C5 1.393(3) . ?
C4 H4 0.88(3) . ?
C5 C6 1.388(3) . ?
C5 C8 1.499(3) . ?
C6 H6 0.95(2) . ?
C7 H7C 0.96(4) . ?
C7 H7B 0.83(4) . ?
C7 H7A 0.86(4) . ?
C8 H8C 0.90(4) . ?
C8 H8B 0.93(5) . ?
C8 H8A 0.84(5) . ?

loop_
_geom_torsion_atom_site_label_1
_geom_torsion_atom_site_label_2
_geom_torsion_atom_site_label_3
_geom_torsion_atom_site_label_4
_geom_torsion
_geom_torsion_site_symmetry_1
_geom_torsion_site_symmetry_2
_geom_torsion_site_symmetry_3
_geom_torsion_site_symmetry_4
_geom_torsion_publ_flag
Cl1 Ga1 N1 C6 26.63(16) . . . . ?
Cl2 Ga1 N1 C6 -86.71(15) . . . . ?
Cl1 Ga1 N1 C2 -152.35(13) . . . . ?
Cl2 Ga1 N1 C2 94.32(14) . . . . ?
C6 N1 C2 C3 -0.6(3) . . . . ?
Ga1 N1 C2 C3 178.37(15) . . . . ?
N1 C2 C3 C4 0.8(3) . . . . ?
N1 C2 C3 C7 -178.3(2) . . . . ?
C2 C3 C4 C5 -0.5(3) . . . . ?
C7 C3 C4 C5 178.6(2) . . . . ?
C3 C4 C5 C6 0.2(3) . . . . ?
C3 C4 C5 C8 -179.3(2) . . . . ?
C2 N1 C6 C5 0.2(3) . . . . ?
Ga1 N1 C6 C5 -178.72(15) . . . . ?
C4 C5 C6 N1 0.0(3) . . . . ?
C8 C5 C6 N1 179.5(2) . . . . ?
